data_2211946
loop_
_publ_author_name
'Jun Shao'
'Ya-Zhou Wang'
'Yuan-Xiang Li'

_publ_section_title
;
 2-Amino-4-(4-methoxyphenyl)-6-(piperidin-1-yl)pyridine-3,5-dicarbonitrile
;
_journal_coeditor_code SJ2186
_journal_issue 1
_journal_name_full 'Acta Crystallographica Section E'
_journal_page_first o163
_journal_page_last o164
_journal_paper_doi 10.1107/S1600536806051981
_journal_volume 63
_journal_year 2007
_chemical_formula_iupac 'C19 H19 N5 O'
_chemical_formula_moiety 'C19 H19 N5 O'
_chemical_formula_sum 'C19 H19 N5 O'
_chemical_formula_weight 333.39
_chemical_name_systematic
;
2-Amino-4-(4-methoxyphenyl)-6-(piperidin-1-yl)pyridine-3,5-dicarbonitrile
;
_space_group_IT_number 4
_symmetry_cell_setting monoclinic
_symmetry_space_group_name_Hall 'P 2yb'
_symmetry_space_group_name_H-M 'P 1 21 1'
_atom_sites_solution_hydrogens geom
_atom_sites_solution_primary direct
_atom_sites_solution_secondary difmap
_audit_creation_method SHELXL-97
_cell_angle_alpha 90.00
_cell_angle_beta 112.06
_cell_angle_gamma 90.00
_cell_formula_units_Z 2
_cell_length_a 9.4430(7)
_cell_length_b 7.5675(6)
_cell_length_c 12.5714(9)
_cell_measurement_reflns_used 1952
_cell_measurement_temperature 298(2)
_cell_measurement_theta_max 20.74
_cell_measurement_theta_min 2.33
_cell_volume 832.58(11)
_computing_cell_refinement 'SAINT-Plus (Bruker, 2001)'
_computing_data_collection 'SMART (Bruker, 2001)'
_computing_data_reduction SAINT-Plus
_computing_molecular_graphics 'PLATON (Spek, 2003)'
_computing_publication_material PLATON
_computing_structure_refinement 'SHELXL97 (Sheldrick, 1997)'
_computing_structure_solution 'SHELXS97 (Sheldrick, 1997)'
_diffrn_ambient_temperature 298(2)
_diffrn_measured_fraction_theta_full 0.998
_diffrn_measured_fraction_theta_max 0.998
_diffrn_measurement_device_type 'Bruker SMART CCD area-detector'
_diffrn_measurement_method '\f and \w'
_diffrn_radiation_monochromator graphite
_diffrn_radiation_source 'fine-focus sealed tube'
_diffrn_radiation_type MoK\a
_diffrn_radiation_wavelength 0.71073
_diffrn_reflns_av_R_equivalents 0.1438
_diffrn_reflns_av_sigmaI/netI 0.1089
_diffrn_reflns_limit_h_max 12
_diffrn_reflns_limit_h_min -12
_diffrn_reflns_limit_k_max 9
_diffrn_reflns_limit_k_min -9
_diffrn_reflns_limit_l_max 16
_diffrn_reflns_limit_l_min -16
_diffrn_reflns_number 9714
_diffrn_reflns_theta_full 27.48
_diffrn_reflns_theta_max 27.48
_diffrn_reflns_theta_min 1.75
_diffrn_standards_number 0
_exptl_absorpt_coefficient_mu 0.087
_exptl_absorpt_correction_T_max 0.9914
_exptl_absorpt_correction_T_min 0.9846
_exptl_absorpt_correction_type multi-scan
_exptl_absorpt_process_details '(SADABS; Sheldrick, 2001)'
_exptl_crystal_colour colorless
_exptl_crystal_density_diffrn 1.330
_exptl_crystal_density_method 'not measured'
_exptl_crystal_description block
_exptl_crystal_F_000 352
_exptl_crystal_size_max 0.18
_exptl_crystal_size_mid 0.10
_exptl_crystal_size_min 0.10
_refine_diff_density_max 0.281
_refine_diff_density_min -0.390
_refine_ls_extinction_method none
_refine_ls_goodness_of_fit_ref 0.940
_refine_ls_hydrogen_treatment mixed
_refine_ls_matrix_type full
_refine_ls_number_parameters 233
_refine_ls_number_reflns 2051
_refine_ls_number_restraints 3
_refine_ls_restrained_S_all 0.939
_refine_ls_R_factor_all 0.0702
_refine_ls_R_factor_gt 0.0502
_refine_ls_shift/su_max 0.000
_refine_ls_shift/su_mean 0.000
_refine_ls_structure_factor_coef Fsqd
_refine_ls_weighting_details 'calc w=1/[\s^2^(Fo^2^)+(0.0449P)^2^] where P=(Fo^2^+2Fc^2^)/3'
_refine_ls_weighting_scheme calc
_refine_ls_wR_factor_gt 0.0897
_refine_ls_wR_factor_ref 0.0947
_reflns_number_gt 1618
_reflns_number_total 2051
_reflns_threshold_expression I>2\s(I)
_cod_data_source_file sj2186.cif
_cod_data_source_block I
_cod_original_sg_symbol_H-M 'P 21'
_cod_database_code 2211946
_cod_database_fobs_code 2211946

loop_
_symmetry_equiv_pos_as_xyz
'x, y, z'
'-x, y+1/2, -z'

loop_
_atom_site_type_symbol
_atom_site_label
_atom_site_fract_x
_atom_site_fract_y
_atom_site_fract_z
_atom_site_U_iso_or_equiv
_atom_site_adp_type
_atom_site_calc_flag
_atom_site_refinement_flags
_atom_site_occupancy
C C1 0.0100(3) 0.3687(5) -0.3361(2) 0.0489(8) Uani d . 1
H H1A -0.0064 0.4886 -0.3654 0.059 Uiso calc R 1
H H1B -0.0847 0.3258 -0.3320 0.059 Uiso calc R 1
C C2 0.0562(3) 0.2523(5) -0.4154(2) 0.0547(8) Uani d . 1
H H2A -0.0214 0.2584 -0.4922 0.066 Uiso calc R 1
H H2B 0.0630 0.1307 -0.3895 0.066 Uiso calc R 1
C C3 0.2087(3) 0.3084(5) -0.4186(2) 0.0566(8) Uani d . 1
H H3A 0.1975 0.4223 -0.4563 0.068 Uiso calc R 1
H H3B 0.2406 0.2233 -0.4628 0.068 Uiso calc R 1
C C4 0.3309(3) 0.3214(5) -0.2977(2) 0.0524(8) Uani d . 1
H H4A 0.3549 0.2042 -0.2645 0.063 Uiso calc R 1
H H4B 0.4234 0.3719 -0.3013 0.063 Uiso calc R 1
C C5 0.2745(3) 0.4357(4) -0.2233(2) 0.0408(6) Uani d . 1
H H5A 0.3507 0.4389 -0.1458 0.049 Uiso calc R 1
H H5B 0.2589 0.5555 -0.2529 0.049 Uiso calc R 1
C C6 0.1059(3) 0.3268(3) -0.12637(19) 0.0339(6) Uani d . 1
C C7 0.2274(3) 0.2848(3) -0.01920(19) 0.0331(6) Uani d . 1
C C8 0.1965(3) 0.2817(3) 0.0812(2) 0.0344(6) Uani d . 1
C C9 0.0437(3) 0.3018(4) 0.0707(2) 0.0379(6) Uani d . 1
C C10 -0.0715(3) 0.3057(4) -0.0415(2) 0.0385(6) Uani d . 1
C C11 -0.0008(3) 0.3193(4) 0.1670(2) 0.0452(7) Uani d . 1
C C12 0.3706(3) 0.2199(4) -0.0168(2) 0.0385(6) Uani d . 1
C C13 0.3222(3) 0.2569(3) 0.1947(2) 0.0349(6) Uani d . 1
C C14 0.3060(3) 0.1456(4) 0.2767(2) 0.0370(6) Uani d . 1
H H14 0.2156 0.0826 0.2595 0.044 Uiso calc R 1
C C15 0.4214(3) 0.1257(4) 0.3838(2) 0.0370(6) Uani d . 1
H H15 0.4084 0.0498 0.4376 0.044 Uiso calc R 1
C C16 0.5561(3) 0.2195(4) 0.4102(2) 0.0347(6) Uani d . 1
C C17 0.5759(3) 0.3276(4) 0.3278(2) 0.0381(6) Uani d . 1
H H17 0.6679 0.3870 0.3442 0.046 Uiso calc R 1
C C18 0.4604(3) 0.3474(4) 0.2219(2) 0.0374(6) Uani d . 1
H H18 0.4744 0.4219 0.1678 0.045 Uiso calc R 1
C C19 0.6570(4) 0.1138(5) 0.6033(2) 0.0544(8) Uani d . 1
H H19A 0.5662 0.1503 0.6144 0.082 Uiso calc R 1
H H19B 0.7441 0.1308 0.6732 0.082 Uiso calc R 1
H H19C 0.6488 -0.0089 0.5824 0.082 Uiso calc R 1
N N1 0.1313(2) 0.3663(3) -0.22132(16) 0.0394(6) Uani d . 1
N N2 -0.0413(2) 0.3216(3) -0.13549(16) 0.0397(5) Uani d . 1
N N3 -0.0462(3) 0.3359(4) 0.2387(2) 0.0669(8) Uani d . 1
N N4 0.4820(3) 0.1622(4) -0.0175(2) 0.0555(7) Uani d . 1
N N5 -0.2209(3) 0.2996(4) -0.0566(2) 0.0583(7) Uani d D 1
O O1 0.6748(2) 0.2166(3) 0.51393(14) 0.0456(5) Uani d . 1
H H5D -0.241(3) 0.284(4) 0.0041(15) 0.055 Uiso d D 1
H H5C -0.288(2) 0.302(4) -0.1256(12) 0.055 Uiso d D 1

loop_
_atom_site_aniso_label
_atom_site_aniso_U_11
_atom_site_aniso_U_22
_atom_site_aniso_U_33
_atom_site_aniso_U_12
_atom_site_aniso_U_13
_atom_site_aniso_U_23
C1 0.0370(15) 0.077(2) 0.0329(14) -0.0022(14) 0.0130(12) 0.0011(15)
C2 0.0550(18) 0.067(2) 0.0406(15) -0.0076(16) 0.0157(14) -0.0059(15)
C3 0.0620(19) 0.071(2) 0.0463(16) 0.0077(19) 0.0310(15) -0.0016(17)
C4 0.0427(15) 0.065(2) 0.0575(17) 0.0067(16) 0.0284(14) 0.0067(17)
C5 0.0391(15) 0.0410(16) 0.0430(15) -0.0034(13) 0.0164(13) 0.0028(12)
C6 0.0317(12) 0.0377(15) 0.0336(13) -0.0004(12) 0.0136(11) -0.0041(12)
C7 0.0263(12) 0.0389(15) 0.0349(13) 0.0008(11) 0.0125(11) -0.0004(11)
C8 0.0340(13) 0.0332(15) 0.0369(13) -0.0006(12) 0.0143(11) -0.0007(11)
C9 0.0372(14) 0.0418(16) 0.0396(14) 0.0014(13) 0.0200(12) 0.0014(13)
C10 0.0313(13) 0.0427(16) 0.0448(14) 0.0028(13) 0.0179(12) 0.0024(14)
C11 0.0416(15) 0.0504(18) 0.0477(15) 0.0005(15) 0.0214(13) 0.0022(15)
C12 0.0343(14) 0.0506(16) 0.0302(13) 0.0031(13) 0.0116(11) 0.0024(13)
C13 0.0340(13) 0.0375(16) 0.0369(13) -0.0010(11) 0.0175(11) -0.0034(11)
C14 0.0322(14) 0.0420(16) 0.0383(14) -0.0064(12) 0.0152(12) -0.0019(12)
C15 0.0417(15) 0.0371(15) 0.0360(14) -0.0031(12) 0.0190(13) 0.0016(12)
C16 0.0342(13) 0.0360(14) 0.0340(13) 0.0015(12) 0.0129(11) -0.0030(12)
C17 0.0353(13) 0.0370(15) 0.0438(14) -0.0084(13) 0.0168(12) -0.0014(13)
C18 0.0422(15) 0.0387(15) 0.0340(13) -0.0029(12) 0.0173(11) 0.0035(12)
C19 0.0559(19) 0.063(2) 0.0392(16) -0.0067(16) 0.0120(14) 0.0091(15)
N1 0.0273(11) 0.0588(17) 0.0320(11) -0.0038(10) 0.0110(9) -0.0015(11)
N2 0.0304(11) 0.0521(14) 0.0374(11) 0.0030(11) 0.0137(9) 0.0012(11)
N3 0.0703(18) 0.087(2) 0.0610(16) 0.0029(17) 0.0441(14) -0.0036(17)
N4 0.0416(14) 0.080(2) 0.0477(14) 0.0205(13) 0.0203(12) 0.0109(13)
N5 0.0334(13) 0.094(2) 0.0506(15) 0.0025(15) 0.0197(12) 0.0090(18)
O1 0.0411(10) 0.0526(12) 0.0368(10) -0.0077(9) 0.0074(8) 0.0070(9)

loop_
_atom_type_symbol
_atom_type_description
_atom_type_scat_dispersion_real
_atom_type_scat_dispersion_imag
_atom_type_scat_source
C C 0.0033 0.0016 'International Tables Vol C Tables 4.2.6.8 and 6.1.1.4'
H H 0.0000 0.0000 'International Tables Vol C Tables 4.2.6.8 and 6.1.1.4'
N N 0.0061 0.0033 'International Tables Vol C Tables 4.2.6.8 and 6.1.1.4'
O O 0.0106 0.0060 'International Tables Vol C Tables 4.2.6.8 and 6.1.1.4'

loop_
_geom_angle_atom_site_label_1
_geom_angle_atom_site_label_2
_geom_angle_atom_site_label_3
_geom_angle
N1 C1 C2 109.2(2)
N1 C1 H1A 109.8
C2 C1 H1A 109.8
N1 C1 H1B 109.8
C2 C1 H1B 109.8
H1A C1 H1B 108.3
C1 C2 C3 111.5(3)
C1 C2 H2A 109.3
C3 C2 H2A 109.3
C1 C2 H2B 109.3
C3 C2 H2B 109.3
H2A C2 H2B 108.0
C2 C3 C4 111.2(2)
C2 C3 H3A 109.4
C4 C3 H3A 109.4
C2 C3 H3B 109.4
C4 C3 H3B 109.4
H3A C3 H3B 108.0
C5 C4 C3 110.0(2)
C5 C4 H4A 109.7
C3 C4 H4A 109.7
C5 C4 H4B 109.7
C3 C4 H4B 109.7
H4A C4 H4B 108.2
N1 C5 C4 110.4(2)
N1 C5 H5A 109.6
C4 C5 H5A 109.6
N1 C5 H5B 109.6
C4 C5 H5B 109.6
H5A C5 H5B 108.1
N1 C6 N2 117.1(2)
N1 C6 C7 122.5(2)
N2 C6 C7 120.4(2)
C8 C7 C12 119.5(2)
C8 C7 C6 119.0(2)
C12 C7 C6 120.8(2)
C7 C8 C9 117.9(2)
C7 C8 C13 120.4(2)
C9 C8 C13 121.7(2)
C8 C9 C10 118.1(2)
C8 C9 C11 123.2(2)
C10 C9 C11 118.7(2)
N2 C10 N5 116.2(2)
N2 C10 C9 123.2(2)
N5 C10 C9 120.5(2)
N3 C11 C9 175.3(3)
N4 C12 C7 177.1(3)
C14 C13 C18 118.0(2)
C14 C13 C8 121.4(2)
C18 C13 C8 120.6(2)
C13 C14 C15 121.6(2)
C13 C14 H14 119.2
C15 C14 H14 119.2
C16 C15 C14 119.6(2)
C16 C15 H15 120.2
C14 C15 H15 120.2
O1 C16 C15 125.0(2)
O1 C16 C17 115.5(2)
C15 C16 C17 119.5(2)
C18 C17 C16 120.4(2)
C18 C17 H17 119.8
C16 C17 H17 119.8
C17 C18 C13 120.8(2)
C17 C18 H18 119.6
C13 C18 H18 119.6
O1 C19 H19A 109.5
O1 C19 H19B 109.5
H19A C19 H19B 109.5
O1 C19 H19C 109.5
H19A C19 H19C 109.5
H19B C19 H19C 109.5
C6 N1 C5 125.0(2)
C6 N1 C1 123.0(2)
C5 N1 C1 111.4(2)
C10 N2 C6 119.16(19)
C10 N5 H5D 116.6(19)
C10 N5 H5C 118.3(19)
H5D N5 H5C 125(3)
C16 O1 C19 117.6(2)

loop_
_geom_bond_atom_site_label_1
_geom_bond_atom_site_label_2
_geom_bond_distance
C1 N1 1.467(3)
C1 C2 1.512(4)
C1 H1A 0.9700
C1 H1B 0.9700
C2 C3 1.516(4)
C2 H2A 0.9700
C2 H2B 0.9700
C3 C4 1.527(4)
C3 H3A 0.9700
C3 H3B 0.9700
C4 C5 1.511(4)
C4 H4A 0.9700
C4 H4B 0.9700
C5 N1 1.459(3)
C5 H5A 0.9700
C5 H5B 0.9700
C6 N1 1.337(3)
C6 N2 1.351(3)
C6 C7 1.439(3)
C7 C8 1.398(3)
C7 C12 1.429(3)
C8 C9 1.407(3)
C8 C13 1.486(3)
C9 C10 1.421(3)
C9 C11 1.430(3)
C10 N2 1.321(3)
C10 N5 1.352(3)
C11 N3 1.141(3)
C12 N4 1.142(3)
C13 C14 1.383(3)
C13 C18 1.398(3)
C14 C15 1.386(4)
C14 H14 0.9300
C15 C16 1.383(3)
C15 H15 0.9300
C16 O1 1.363(3)
C16 C17 1.387(3)
C17 C18 1.376(3)
C17 H17 0.9300
C18 H18 0.9300
C19 O1 1.428(3)
C19 H19A 0.9600
C19 H19B 0.9600
C19 H19C 0.9600
N5 H5D 0.861(10)
N5 H5C 0.861(10)

loop_
_geom_hbond_atom_site_label_D
_geom_hbond_atom_site_label_H
_geom_hbond_atom_site_label_A
_geom_hbond_site_symmetry_A
_geom_hbond_distance_DH
_geom_hbond_distance_HA
_geom_hbond_distance_DA
_geom_hbond_angle_DHA
C1 H1B O1 1_454 0.97 2.51 3.228(3) 130.9
C19 H19C Cg(3) 2_646 0.96 2.72 3.345(4) 123.14

loop_
_geom_torsion_atom_site_label_1
_geom_torsion_atom_site_label_2
_geom_torsion_atom_site_label_3
_geom_torsion_atom_site_label_4
_geom_torsion
N1 C1 C2 C3 -56.1(3)
C1 C2 C3 C4 52.5(4)
C2 C3 C4 C5 -52.0(4)
C3 C4 C5 N1 56.6(3)
N1 C6 C7 C8 166.6(3)
N2 C6 C7 C8 -15.7(4)
N1 C6 C7 C12 -23.3(4)
N2 C6 C7 C12 154.4(2)
C12 C7 C8 C9 -163.7(3)
C6 C7 C8 C9 6.5(4)
C12 C7 C8 C13 16.0(4)
C6 C7 C8 C13 -173.8(2)
C7 C8 C9 C10 6.4(4)
C13 C8 C9 C10 -173.3(2)
C7 C8 C9 C11 -173.3(3)
C13 C8 C9 C11 7.0(4)
C8 C9 C10 N2 -11.9(4)
C11 C9 C10 N2 167.8(3)
C8 C9 C10 N5 170.6(3)
C11 C9 C10 N5 -9.7(4)
C7 C8 C13 C14 -137.0(3)
C9 C8 C13 C14 42.7(4)
C7 C8 C13 C18 43.6(4)
C9 C8 C13 C18 -136.7(3)
C18 C13 C14 C15 1.2(4)
C8 C13 C14 C15 -178.2(3)
C13 C14 C15 C16 0.3(4)
C14 C15 C16 O1 177.1(2)
C14 C15 C16 C17 -2.2(4)
O1 C16 C17 C18 -176.8(2)
C15 C16 C17 C18 2.6(4)
C16 C17 C18 C13 -1.1(4)
C14 C13 C18 C17 -0.8(4)
C8 C13 C18 C17 178.7(2)
N2 C6 N1 C5 158.3(3)
C7 C6 N1 C5 -23.9(4)
N2 C6 N1 C1 -12.5(4)
C7 C6 N1 C1 165.2(3)
C4 C5 N1 C6 125.8(3)
C4 C5 N1 C1 -62.5(3)
C2 C1 N1 C6 -126.6(3)
C2 C1 N1 C5 61.4(3)
N5 C10 N2 C6 -179.4(3)
C9 C10 N2 C6 3.0(4)
N1 C6 N2 C10 -171.4(3)
C7 C6 N2 C10 10.8(4)
C15 C16 O1 C19 -2.2(4)
C17 C16 O1 C19 177.2(3)

loop_
_cod_related_entry_id
_cod_related_entry_database
_cod_related_entry_code
1 ChemSpider 21125593
